data_1503030
loop_
_publ_author_name
'Fairweather, Kelly A.'
'Sayyadi, Nima'
'Luck, Ian J.'
'Clegg, Jack K.'
'Jolliffe, Katrina A.'

_publ_section_title
;
 Synthesis of all-L cyclic tetrapeptides using pseudoprolines as removable
 turn inducers.
;
_journal_issue 14
_journal_name_full 'Organic letters'
_journal_page_first 3136
_journal_page_last 3139
_journal_paper_doi 10.1021/ol101018w
_journal_volume 12
_journal_year 2010
_chemical_absolute_configuration syn
_chemical_formula_moiety 'C41 H55 N4 O11.50'
_chemical_formula_sum 'C41 H55 N4 O11.5'
_chemical_formula_weight 787.89
_chemical_name_systematic
; 
 ? 
;
_space_group_IT_number 152
_symmetry_cell_setting trigonal
_symmetry_Int_Tables_number 152
_symmetry_space_group_name_Hall 'P 31 2"'
_symmetry_space_group_name_H-M 'P 31 2 1'
_atom_sites_solution_hydrogens geom
_atom_sites_solution_primary direct
_atom_sites_solution_secondary difmap
_audit_creation_method SHELXL-97
_cell_angle_alpha 90.00
_cell_angle_beta 90.00
_cell_angle_gamma 120.00
_cell_formula_units_Z 6
_cell_length_a 13.4028(2)
_cell_length_b 13.4028(2)
_cell_length_c 41.9587(14)
_cell_measurement_reflns_used 7859
_cell_measurement_temperature 150(2)
_cell_measurement_theta_max 26.657
_cell_measurement_theta_min 2.28
_cell_volume 6527.5(3)
_computing_cell_refinement 'SAINT (Bruker-Nonius, 2003)'
_computing_data_collection 'APEX (Bruker-Nonius, 2003)'
_computing_data_reduction 'SAINT (Bruker-Nonius, 2003), XPREP (Bruker-Nonius, 2003)'
_computing_molecular_graphics
;ORTEP-3 (Farrugia, 1997)
WINGX-32 (Farrugia, 1999) 
;
_computing_publication_material 'enCIFer 1.1 (CCDC, 2005)'
_computing_structure_refinement 'SHELXL-97 (Sheldrick, 1997)'
_computing_structure_solution 'SIR97 (Altomare, et. al. 1999)'
_diffrn_ambient_temperature 150(2)
_diffrn_measured_fraction_theta_full 0.996
_diffrn_measured_fraction_theta_max 0.996
_diffrn_measurement_device_type APEXII-FR591
_diffrn_measurement_method \w+\f
_diffrn_radiation_monochromator graphite
_diffrn_radiation_source 'rotating anode'
_diffrn_radiation_type MoK\a
_diffrn_radiation_wavelength 0.71073
_diffrn_reflns_av_R_equivalents 0.0355
_diffrn_reflns_av_sigmaI/netI 0.0234
_diffrn_reflns_limit_h_max 15
_diffrn_reflns_limit_h_min -13
_diffrn_reflns_limit_k_max 16
_diffrn_reflns_limit_k_min -18
_diffrn_reflns_limit_l_max 59
_diffrn_reflns_limit_l_min -58
_diffrn_reflns_number 58328
_diffrn_reflns_theta_full 30.21
_diffrn_reflns_theta_max 30.21
_diffrn_reflns_theta_min 1.82
_diffrn_standards_decay_% 0
_diffrn_standards_interval_count 0
_diffrn_standards_interval_time 0
_diffrn_standards_number 0
_exptl_absorpt_coefficient_mu 0.088
_exptl_absorpt_correction_T_max 0.985
_exptl_absorpt_correction_T_min 0.887
_exptl_absorpt_correction_type multi-scan
_exptl_absorpt_process_details 'SADABS (Sheldrick, 2003)'
_exptl_crystal_colour colourless
_exptl_crystal_density_diffrn 1.203
_exptl_crystal_density_method 'not measured'
_exptl_crystal_description block
_exptl_crystal_F_000 2526
_exptl_crystal_size_max 0.280
_exptl_crystal_size_mid 0.220
_exptl_crystal_size_min 0.180
_refine_diff_density_max 0.672
_refine_diff_density_min -0.612
_refine_diff_density_rms 0.042
_refine_ls_abs_structure_details 'Flack H D (1983), Acta Cryst. A39, 876-881, 5182 Friedel Pairs'
_refine_ls_abs_structure_Flack 0.01(12)
_refine_ls_extinction_method none
_refine_ls_goodness_of_fit_ref 1.084
_refine_ls_hydrogen_treatment mixed
_refine_ls_matrix_type full
_refine_ls_number_parameters 474
_refine_ls_number_reflns 7182
_refine_ls_number_restraints 378
_refine_ls_restrained_S_all 1.058
_refine_ls_R_factor_all 0.0641
_refine_ls_R_factor_gt 0.0536
_refine_ls_shift/su_max 0.001
_refine_ls_shift/su_mean 0.000
_refine_ls_structure_factor_coef Fsqd
_refine_ls_weighting_details 'calc w=1/[\s^2^(Fo^2^)+(0.0875P)^2^+0.9003P] where P=(Fo^2^+2Fc^2^)/3'
_refine_ls_weighting_scheme calc
_refine_ls_wR_factor_gt 0.1462
_refine_ls_wR_factor_ref 0.1523
_reflns_number_gt 5986
_reflns_number_total 7182
_reflns_threshold_expression >2sigma(I)
_cod_data_source_file ol101018w_si_002.cif
_cod_data_source_block squeezed
_cod_depositor_comments
;
The following automatic conversions were performed:
data name '_symmetry_intl_tables_number' replaced with
'_symmetry_Int_Tables_number' as specified in the replacement file
'/home/antanas/src/cod-tools/trunk/data/replacement-values/replacement_tags.lst'.

Automatic conversion script
Id: cif_correct_tags 4998 2017-03-02 13:24:31Z antanas 
;
_cod_original_cell_volume 6527.4(3)
_cod_original_sg_symbol_Hall 'P 31 2" '
_cod_original_sg_symbol_H-M P3121
_cod_original_formula_sum 'C41 H55 N4 O11.50'
_cod_database_code 1503030

loop_
_symmetry_equiv_pos_as_xyz
'x, y, z'
'-y, x-y, z+1/3'
'-x+y, -x, z+2/3'
'x-y, -y, -z+2/3'
'-x, -x+y, -z+1/3'
'y, x, -z'

loop_
_atom_site_label
_atom_site_type_symbol
_atom_site_fract_x
_atom_site_fract_y
_atom_site_fract_z
_atom_site_U_iso_or_equiv
_atom_site_adp_type
_atom_site_occupancy
_atom_site_symmetry_multiplicity
_atom_site_calc_flag
_atom_site_refinement_flags
_atom_site_disorder_assembly
_atom_site_disorder_group
C1 C 0.8160(7) 0.4731(6) 0.68134(19) 0.0716(18) Uani 0.70 1 d PU A 1
H1A H 0.7823 0.4253 0.7003 0.107 Uiso 0.70 1 calc PR A 1
H1B H 0.8928 0.4835 0.6776 0.107 Uiso 0.70 1 calc PR A 1
H1C H 0.7667 0.4351 0.6629 0.107 Uiso 0.70 1 calc PR A 1
C1A C 0.8568(17) 0.5173(16) 0.6866(5) 0.0716(18) Uani 0.30 1 d PU A 2
H1A1 H 0.8321 0.4734 0.7065 0.107 Uiso 0.30 1 calc PR A 2
H1A2 H 0.9409 0.5555 0.6848 0.107 Uiso 0.30 1 calc PR A 2
H1A3 H 0.8214 0.4649 0.6685 0.107 Uiso 0.30 1 calc PR A 2
C2 C 0.7225(3) 0.5818(3) 0.69143(5) 0.0510(7) Uani 1 1 d U A .
C3 C 0.7382(2) 0.7034(3) 0.69462(5) 0.0428(6) Uani 1 1 d U . .
H3 H 0.8138 0.7569 0.7049 0.051 Uiso 1 1 calc R . .
C4 C 0.7303(3) 0.7493(3) 0.66123(5) 0.0585(8) Uani 1 1 d U . .
H4 H 0.6828 0.6829 0.6468 0.070 Uiso 1 1 calc R . .
C5 C 0.8454(3) 0.8267(4) 0.64600(8) 0.0841(13) Uani 1 1 d U . .
H5A H 0.8339 0.8516 0.6250 0.126 Uiso 1 1 calc R . .
H5B H 0.8872 0.7845 0.6435 0.126 Uiso 1 1 calc R . .
H5C H 0.8902 0.8943 0.6596 0.126 Uiso 1 1 calc R . .
C6 C 0.5856(2) 0.7521(3) 0.69122(5) 0.0487(7) Uani 1 1 d U . .
C7 C 0.4752(3) 0.6553(3) 0.67718(6) 0.0637(9) Uani 1 1 d U . .
H7A H 0.4400 0.6878 0.6632 0.096 Uiso 1 1 calc R . .
H7B H 0.4217 0.6118 0.6944 0.096 Uiso 1 1 calc R . .
H7C H 0.4927 0.6039 0.6648 0.096 Uiso 1 1 calc R . .
C8 C 0.5683(3) 0.8426(3) 0.70807(8) 0.0628(9) Uani 1 1 d U . .
H8A H 0.6410 0.9001 0.7178 0.094 Uiso 1 1 calc R . .
H8B H 0.5094 0.8057 0.7246 0.094 Uiso 1 1 calc R . .
H8C H 0.5434 0.8805 0.6926 0.094 Uiso 1 1 calc R . .
C9 C 0.61060(19) 0.6672(2) 0.74163(4) 0.0307(4) Uani 1 1 d U . .
C10 C 0.68830(19) 0.63901(19) 0.76188(4) 0.0298(4) Uani 1 1 d U . .
H10 H 0.7564 0.6512 0.7491 0.036 Uiso 1 1 calc R . .
C11 C 0.7290(2) 0.7197(2) 0.79105(4) 0.0331(4) Uani 1 1 d U . .
H11A H 0.6605 0.7076 0.8032 0.040 Uiso 1 1 calc R . .
H11B H 0.7746 0.6982 0.8051 0.040 Uiso 1 1 calc R . .
C12 C 0.8006(2) 0.84554(19) 0.78293(4) 0.0314(4) Uani 1 1 d U . .
C13 C 0.9019(2) 0.8880(2) 0.76520(6) 0.0403(5) Uani 1 1 d U . .
H13 H 0.9251 0.8361 0.7575 0.048 Uiso 1 1 calc R . .
C14 C 0.9694(3) 1.0049(3) 0.75866(7) 0.0497(6) Uani 1 1 d U . .
H14 H 1.0375 1.0321 0.7463 0.060 Uiso 1 1 calc R . .
C15 C 0.9373(3) 1.0822(3) 0.77023(7) 0.0511(6) Uani 1 1 d U . .
H15 H 0.9838 1.1623 0.7661 0.061 Uiso 1 1 calc R . .
C16 C 0.8363(3) 1.0407(3) 0.78790(6) 0.0480(6) Uani 1 1 d U . .
H16 H 0.8138 1.0928 0.7959 0.058 Uiso 1 1 calc R . .
C17 C 0.7688(2) 0.9243(2) 0.79380(6) 0.0419(5) Uani 1 1 d U . .
H17 H 0.6993 0.8971 0.8055 0.050 Uiso 1 1 calc R . .
C18 C 0.65943(18) 0.44365(19) 0.76804(4) 0.0272(4) Uani 1 1 d U . .
C19 C 0.57034(17) 0.32080(18) 0.77755(4) 0.0261(4) Uani 1 1 d U . .
H19 H 0.5152 0.3210 0.7936 0.031 Uiso 1 1 calc R . .
C20 C 0.5055(2) 0.2527(2) 0.74733(5) 0.0364(5) Uani 1 1 d U . .
H20 H 0.5560 0.2867 0.7282 0.044 Uiso 1 1 calc R . .
C21 C 0.3918(3) 0.2473(3) 0.74173(6) 0.0571(8) Uani 1 1 d U . .
H21A H 0.3555 0.2018 0.7225 0.086 Uiso 1 1 calc R . .
H21B H 0.4047 0.3255 0.7389 0.086 Uiso 1 1 calc R . .
H21C H 0.3413 0.2111 0.7601 0.086 Uiso 1 1 calc R . .
C22 C 0.5856(2) 0.14945(19) 0.76882(5) 0.0330(4) Uani 1 1 d U . .
C23 C 0.6803(2) 0.1703(2) 0.74513(6) 0.0431(6) Uani 1 1 d U . .
H23A H 0.6521 0.1048 0.7305 0.065 Uiso 1 1 calc R . .
H23B H 0.7476 0.1786 0.7567 0.065 Uiso 1 1 calc R . .
H23C H 0.7020 0.2408 0.7330 0.065 Uiso 1 1 calc R . .
C24 C 0.5437(3) 0.0394(2) 0.78801(7) 0.0487(6) Uani 1 1 d U . .
H24A H 0.4861 0.0327 0.8036 0.073 Uiso 1 1 calc R . .
H24B H 0.6090 0.0416 0.7992 0.073 Uiso 1 1 calc R . .
H24C H 0.5091 -0.0271 0.7736 0.073 Uiso 1 1 calc R . .
C25 C 0.69729(18) 0.28358(19) 0.81353(4) 0.0274(4) Uani 1 1 d U . .
C26 C 0.71144(16) 0.38272(18) 0.83493(4) 0.0254(4) Uani 1 1 d U . .
H26 H 0.7063 0.4421 0.8217 0.030 Uiso 1 1 calc R . .
C27 C 0.61310(18) 0.33251(19) 0.85998(4) 0.0287(4) Uani 1 1 d U . .
H27A H 0.5379 0.2938 0.8489 0.034 Uiso 1 1 calc R . .
H27B H 0.6190 0.2741 0.8730 0.034 Uiso 1 1 calc R . .
C28 C 0.61842(19) 0.42529(19) 0.88159(4) 0.0298(4) Uani 1 1 d U . .
C29 C 0.5892(2) 0.5049(2) 0.87027(5) 0.0354(5) Uani 1 1 d U . .
H29 H 0.5671 0.5016 0.8486 0.042 Uiso 1 1 calc R . .
C30 C 0.5917(3) 0.5889(2) 0.89007(6) 0.0459(6) Uani 1 1 d U . .
H30 H 0.5723 0.6432 0.8819 0.055 Uiso 1 1 calc R . .
C31 C 0.6229(3) 0.5935(3) 0.92195(6) 0.0520(7) Uani 1 1 d U . .
H31 H 0.6234 0.6499 0.9358 0.062 Uiso 1 1 calc R . .
C32 C 0.6528(3) 0.5160(3) 0.93325(5) 0.0538(7) Uani 1 1 d U . .
H32 H 0.6742 0.5193 0.9550 0.065 Uiso 1 1 calc R . .
C33 C 0.6524(2) 0.4322(2) 0.91338(5) 0.0414(5) Uani 1 1 d U . .
H33 H 0.6750 0.3803 0.9214 0.050 Uiso 1 1 calc R . .
C34 C 0.8997(2) 0.5455(2) 0.85274(6) 0.0397(5) Uani 1 1 d U . .
C35 C 0.9413(4) 0.7331(4) 0.84459(12) 0.0491(10) Uani 0.60 1 d PU B 1
H35A H 0.9809 0.7487 0.8655 0.059 Uiso 0.60 1 calc PR B 1
H35B H 0.8992 0.7762 0.8438 0.059 Uiso 0.60 1 calc PR B 1
C36 C 1.0295(3) 0.7755(4) 0.81860(10) 0.0740(6) Uani 0.60 1 d PGU B 1
C37 C 1.0149(3) 0.7132(3) 0.79081(11) 0.0740(6) Uani 0.60 1 d PGU B 1
H37 H 0.9488 0.6391 0.7883 0.089 Uiso 0.60 1 calc PR B 1
C38 C 1.0969(3) 0.7593(3) 0.76674(9) 0.0740(6) Uani 0.60 1 d PGU B 1
H38 H 1.0870 0.7168 0.7477 0.089 Uiso 0.60 1 calc PR B 1
C39 C 1.1936(3) 0.8678(3) 0.77046(9) 0.0740(6) Uani 0.60 1 d PGU B 1
H39 H 1.2497 0.8993 0.7540 0.089 Uiso 0.60 1 calc PR B 1
C40 C 1.2082(3) 0.9301(3) 0.79826(10) 0.0740(6) Uani 0.60 1 d PGU B 1
H40 H 1.2743 1.0042 0.8008 0.089 Uiso 0.60 1 calc PR B 1
C41 C 1.1261(3) 0.8839(3) 0.82233(9) 0.0740(6) Uani 0.60 1 d PGU B 1
H41 H 1.1361 0.9265 0.8413 0.089 Uiso 0.60 1 calc PR B 1
C35A C 0.9809(7) 0.7363(6) 0.82441(19) 0.0491(10) Uani 0.40 1 d PU C 2
H35C H 0.9472 0.7873 0.8238 0.059 Uiso 0.40 1 calc PR C 2
H35D H 1.0331 0.7587 0.8431 0.059 Uiso 0.40 1 calc PR C 2
C36A C 1.0470(5) 0.7513(6) 0.79507(13) 0.0740(6) Uani 0.40 1 d PGU C 2
C37A C 1.0005(4) 0.6786(5) 0.76896(16) 0.0740(6) Uani 0.40 1 d PGU C 2
H37A H 0.9257 0.6127 0.7703 0.089 Uiso 0.40 1 calc PR C 2
C38A C 1.0633(5) 0.7022(5) 0.74086(13) 0.0740(6) Uani 0.40 1 d PGU C 2
H38A H 1.0315 0.6525 0.7230 0.089 Uiso 0.40 1 calc PR C 2
C39A C 1.1727(4) 0.7987(5) 0.73888(13) 0.0740(6) Uani 0.40 1 d PGU C 2
H39A H 1.2156 0.8148 0.7197 0.089 Uiso 0.40 1 calc PR C 2
C40A C 1.2193(4) 0.8714(5) 0.76500(15) 0.0740(6) Uani 0.40 1 d PGU C 2
H40A H 1.2941 0.9373 0.7636 0.089 Uiso 0.40 1 calc PR C 2
C41A C 1.1565(5) 0.8477(5) 0.79309(13) 0.0740(6) Uani 0.40 1 d PGU C 2
H41A H 1.1883 0.8974 0.8109 0.089 Uiso 0.40 1 calc PR C 2
N1 N 0.64429(17) 0.70529(18) 0.71155(4) 0.0352(4) Uani 1 1 d U . .
N2 N 0.62114(16) 0.51885(16) 0.77149(4) 0.0286(3) Uani 1 1 d U . .
N3 N 0.62168(15) 0.25369(15) 0.78915(4) 0.0287(3) Uani 1 1 d U . .
N4 N 0.82256(15) 0.43405(17) 0.85070(4) 0.0303(4) Uani 1 1 d U . .
O1 O 0.8259(2) 0.5922(3) 0.68649(6) 0.0726(7) Uani 1 1 d U . .
O2 O 0.6322(2) 0.4936(2) 0.69258(5) 0.0576(5) Uani 1 1 d U . .
O3 O 0.67127(19) 0.8112(2) 0.66708(4) 0.0577(6) Uani 1 1 d U . .
O4 O 0.52277(15) 0.65880(16) 0.75357(3) 0.0372(4) Uani 1 1 d U . .
O5 O 0.75457(15) 0.46820(16) 0.75761(4) 0.0400(4) Uani 1 1 d U . .
O6 O 0.48681(15) 0.13949(15) 0.75291(4) 0.0404(4) Uani 1 1 d U . .
O7 O 0.74825(15) 0.23102(15) 0.82006(4) 0.0373(4) Uani 1 1 d U . .
O8 O 0.99032(16) 0.58485(16) 0.86754(4) 0.0462(4) Uani 1 1 d U . .
O9 O 0.8598(3) 0.6113(3) 0.84201(7) 0.0350(6) Uani 0.60 1 d PU B 1
O9A O 0.8872(4) 0.6144(4) 0.82792(11) 0.0350(6) Uani 0.40 1 d PU C 2
H1N H 0.552(3) 0.493(3) 0.7798(8) 0.053 Uiso 1 1 d . D 2
H2N H 0.844(3) 0.398(3) 0.8631(8) 0.053 Uiso 1 1 d . E 2

loop_
_atom_site_aniso_label
_atom_site_aniso_U_11
_atom_site_aniso_U_22
_atom_site_aniso_U_33
_atom_site_aniso_U_23
_atom_site_aniso_U_13
_atom_site_aniso_U_12
C1 0.072(5) 0.075(5) 0.080(3) -0.001(4) 0.031(4) 0.046(4)
C1A 0.072(5) 0.075(5) 0.080(3) -0.001(4) 0.031(4) 0.046(4)
C2 0.0564(17) 0.084(2) 0.0240(9) 0.0016(11) 0.0088(9) 0.0435(18)
C3 0.0370(12) 0.0630(16) 0.0261(8) 0.0075(9) 0.0049(8) 0.0233(12)
C4 0.0505(16) 0.082(2) 0.0264(9) 0.0160(11) 0.0040(9) 0.0209(16)
C5 0.061(2) 0.117(3) 0.0501(15) 0.0358(19) 0.0208(14) 0.026(2)
C6 0.0472(14) 0.0650(17) 0.0337(10) 0.0210(11) -0.0023(9) 0.0279(13)
C7 0.0460(15) 0.093(3) 0.0393(12) 0.0160(14) -0.0101(11) 0.0253(17)
C8 0.075(2) 0.067(2) 0.0626(16) 0.0270(15) 0.0034(15) 0.0475(18)
C9 0.0343(11) 0.0371(11) 0.0250(7) 0.0049(7) -0.0003(7) 0.0211(9)
C10 0.0338(11) 0.0366(11) 0.0252(7) 0.0037(7) -0.0001(7) 0.0223(9)
C11 0.0437(12) 0.0381(12) 0.0250(8) 0.0021(7) -0.0044(8) 0.0261(10)
C12 0.0399(12) 0.0345(11) 0.0273(8) 0.0015(7) -0.0021(7) 0.0243(10)
C13 0.0445(13) 0.0400(13) 0.0478(11) 0.0011(10) 0.0053(10) 0.0296(11)
C14 0.0508(16) 0.0435(15) 0.0580(14) 0.0072(11) 0.0165(12) 0.0261(13)
C15 0.0649(19) 0.0391(14) 0.0565(14) 0.0091(11) 0.0128(13) 0.0314(14)
C16 0.0628(18) 0.0425(14) 0.0530(13) 0.0029(11) 0.0077(12) 0.0370(14)
C17 0.0506(15) 0.0493(15) 0.0398(10) 0.0019(10) 0.0071(10) 0.0354(13)
C18 0.0308(10) 0.0357(11) 0.0213(7) 0.0001(7) 0.0007(7) 0.0212(9)
C19 0.0253(9) 0.0341(10) 0.0239(7) -0.0050(7) -0.0025(6) 0.0186(8)
C20 0.0406(12) 0.0461(13) 0.0288(8) -0.0141(8) -0.0086(8) 0.0263(11)
C21 0.0548(17) 0.086(2) 0.0479(12) -0.0369(14) -0.0283(12) 0.0480(17)
C22 0.0323(11) 0.0285(10) 0.0391(10) -0.0073(8) 0.0024(8) 0.0158(9)
C23 0.0485(15) 0.0435(14) 0.0449(11) -0.0060(10) 0.0090(10) 0.0288(12)
C24 0.0484(15) 0.0315(12) 0.0602(14) 0.0000(11) 0.0073(12) 0.0153(12)
C25 0.0254(9) 0.0307(10) 0.0286(8) 0.0026(7) 0.0035(7) 0.0159(8)
C26 0.0215(9) 0.0291(10) 0.0271(7) 0.0001(7) -0.0026(6) 0.0138(8)
C27 0.0265(10) 0.0290(10) 0.0296(8) -0.0024(7) 0.0002(7) 0.0130(8)
C28 0.0287(10) 0.0342(11) 0.0263(8) -0.0034(7) -0.0006(7) 0.0155(9)
C29 0.0363(12) 0.0398(12) 0.0309(9) -0.0045(8) -0.0058(8) 0.0197(10)
C30 0.0577(17) 0.0428(14) 0.0478(12) -0.0047(10) -0.0030(11) 0.0331(13)
C31 0.071(2) 0.0408(14) 0.0420(11) -0.0108(10) 0.0000(12) 0.0260(14)
C32 0.078(2) 0.0500(15) 0.0279(9) -0.0076(9) -0.0087(11) 0.0281(15)
C33 0.0524(15) 0.0403(13) 0.0301(9) 0.0002(8) -0.0064(9) 0.0222(12)
C34 0.0339(12) 0.0362(12) 0.0524(12) -0.0059(10) -0.0181(10) 0.0201(10)
C35 0.049(2) 0.0280(16) 0.062(2) -0.0028(18) -0.0294(19) 0.0129(16)
C36 0.0464(11) 0.0633(13) 0.1103(14) 0.0341(11) -0.0001(10) 0.0259(9)
C37 0.0464(11) 0.0633(13) 0.1103(14) 0.0341(11) -0.0001(10) 0.0259(9)
C38 0.0464(11) 0.0633(13) 0.1103(14) 0.0341(11) -0.0001(10) 0.0259(9)
C39 0.0464(11) 0.0633(13) 0.1103(14) 0.0341(11) -0.0001(10) 0.0259(9)
C40 0.0464(11) 0.0633(13) 0.1103(14) 0.0341(11) -0.0001(10) 0.0259(9)
C41 0.0464(11) 0.0633(13) 0.1103(14) 0.0341(11) -0.0001(10) 0.0259(9)
C35A 0.049(2) 0.0280(16) 0.062(2) -0.0028(18) -0.0294(19) 0.0129(16)
C36A 0.0464(11) 0.0633(13) 0.1103(14) 0.0341(11) -0.0001(10) 0.0259(9)
C37A 0.0464(11) 0.0633(13) 0.1103(14) 0.0341(11) -0.0001(10) 0.0259(9)
C38A 0.0464(11) 0.0633(13) 0.1103(14) 0.0341(11) -0.0001(10) 0.0259(9)
C39A 0.0464(11) 0.0633(13) 0.1103(14) 0.0341(11) -0.0001(10) 0.0259(9)
C40A 0.0464(11) 0.0633(13) 0.1103(14) 0.0341(11) -0.0001(10) 0.0259(9)
C41A 0.0464(11) 0.0633(13) 0.1103(14) 0.0341(11) -0.0001(10) 0.0259(9)
N1 0.0353(10) 0.0468(11) 0.0257(7) 0.0086(7) 0.0000(6) 0.0223(9)
N2 0.0303(9) 0.0347(9) 0.0266(7) 0.0015(6) 0.0021(6) 0.0206(8)
N3 0.0281(9) 0.0289(9) 0.0311(7) -0.0063(6) -0.0027(6) 0.0159(7)
N4 0.0240(8) 0.0360(10) 0.0320(7) 0.0038(7) -0.0048(6) 0.0158(8)
O1 0.0713(16) 0.102(2) 0.0647(12) 0.0175(12) 0.0328(11) 0.0584(16)
O2 0.0598(14) 0.0637(14) 0.0496(10) -0.0091(9) 0.0001(9) 0.0312(12)
O3 0.0537(12) 0.0723(14) 0.0391(8) 0.0272(9) 0.0042(8) 0.0255(11)
O4 0.0388(9) 0.0501(10) 0.0336(7) 0.0110(6) 0.0050(6) 0.0303(8)
O5 0.0353(9) 0.0447(10) 0.0468(8) 0.0091(7) 0.0132(7) 0.0251(8)
O6 0.0358(9) 0.0390(9) 0.0445(8) -0.0167(7) -0.0070(6) 0.0174(8)
O7 0.0400(9) 0.0381(9) 0.0441(8) 0.0026(7) -0.0008(7) 0.0273(8)
O8 0.0367(9) 0.0436(10) 0.0608(10) -0.0056(8) -0.0238(8) 0.0218(8)
O9 0.0275(15) 0.0280(10) 0.0436(16) 0.0032(14) -0.0124(12) 0.0095(10)
O9A 0.0275(15) 0.0280(10) 0.0436(16) 0.0032(14) -0.0124(12) 0.0095(10)

loop_
_atom_type_symbol
_atom_type_description
_atom_type_scat_dispersion_real
_atom_type_scat_dispersion_imag
_atom_type_scat_source
C C 0.0033 0.0016 'International Tables Vol C Tables 4.2.6.8 and 6.1.1.4'
H H 0.0000 0.0000 'International Tables Vol C Tables 4.2.6.8 and 6.1.1.4'
N N 0.0061 0.0033 'International Tables Vol C Tables 4.2.6.8 and 6.1.1.4'
O O 0.0106 0.0060 'International Tables Vol C Tables 4.2.6.8 and 6.1.1.4'

loop_
_geom_angle_atom_site_label_1
_geom_angle_atom_site_label_2
_geom_angle_atom_site_label_3
_geom_angle
O1 C1 H1A 109.5
O1 C1 H1B 109.5
O1 C1 H1C 109.5
O1 C1A H1A1 109.5
O1 C1A H1A2 109.5
H1A1 C1A H1A2 109.5
O1 C1A H1A3 109.5
H1A1 C1A H1A3 109.5
H1A2 C1A H1A3 109.5
O2 C2 O1 126.4(3)
O2 C2 C3 125.2(3)
O1 C2 C3 108.4(3)
N1 C3 C2 113.5(2)
N1 C3 C4 101.6(2)
C2 C3 C4 109.9(2)
N1 C3 H3 110.5
C2 C3 H3 110.5
C4 C3 H3 110.5
O3 C4 C5 110.4(3)
O3 C4 C3 104.1(2)
C5 C4 C3 113.9(3)
O3 C4 H4 109.4
C5 C4 H4 109.4
C3 C4 H4 109.4
C4 C5 H5A 109.5
C4 C5 H5B 109.5
H5A C5 H5B 109.5
C4 C5 H5C 109.5
H5A C5 H5C 109.5
H5B C5 H5C 109.5
O3 C6 N1 101.0(2)
O3 C6 C7 111.5(2)
N1 C6 C7 110.9(2)
O3 C6 C8 106.7(3)
N1 C6 C8 113.1(2)
C7 C6 C8 113.0(3)
C6 C7 H7A 109.5
C6 C7 H7B 109.5
H7A C7 H7B 109.5
C6 C7 H7C 109.5
H7A C7 H7C 109.5
H7B C7 H7C 109.5
C6 C8 H8A 109.5
C6 C8 H8B 109.5
H8A C8 H8B 109.5
C6 C8 H8C 109.5
H8A C8 H8C 109.5
H8B C8 H8C 109.5
O4 C9 N1 122.57(19)
O4 C9 C10 119.25(16)
N1 C9 C10 118.12(19)
N2 C10 C9 107.85(18)
N2 C10 C11 111.28(15)
C9 C10 C11 108.24(17)
N2 C10 H10 109.8
C9 C10 H10 109.8
C11 C10 H10 109.8
C12 C11 C10 114.24(16)
C12 C11 H11A 108.7
C10 C11 H11A 108.7
C12 C11 H11B 108.7
C10 C11 H11B 108.7
H11A C11 H11B 107.6
C13 C12 C17 117.9(2)
C13 C12 C11 121.5(2)
C17 C12 C11 120.5(2)
C14 C13 C12 121.1(2)
C14 C13 H13 119.4
C12 C13 H13 119.4
C13 C14 C15 120.1(2)
C13 C14 H14 120.0
C15 C14 H14 120.0
C16 C15 C14 119.2(3)
C16 C15 H15 120.4
C14 C15 H15 120.4
C17 C16 C15 120.3(2)
C17 C16 H16 119.9
C15 C16 H16 119.9
C16 C17 C12 121.4(2)
C16 C17 H17 119.3
C12 C17 H17 119.3
O5 C18 N2 124.8(2)
O5 C18 C19 122.00(19)
N2 C18 C19 113.18(17)
N3 C19 C18 113.31(16)
N3 C19 C20 102.00(16)
C18 C19 C20 109.09(16)
N3 C19 H19 110.7
C18 C19 H19 110.7
C20 C19 H19 110.7
O6 C20 C21 109.8(2)
O6 C20 C19 103.89(17)
C21 C20 C19 114.28(18)
O6 C20 H20 109.6
C21 C20 H20 109.6
C19 C20 H20 109.6
C20 C21 H21A 109.5
C20 C21 H21B 109.5
H21A C21 H21B 109.5
C20 C21 H21C 109.5
H21A C21 H21C 109.5
H21B C21 H21C 109.5
O6 C22 N3 101.88(16)
O6 C22 C24 106.4(2)
N3 C22 C24 113.22(18)
O6 C22 C23 111.15(19)
N3 C22 C23 110.48(19)
C24 C22 C23 113.1(2)
C22 C23 H23A 109.5
C22 C23 H23B 109.5
H23A C23 H23B 109.5
C22 C23 H23C 109.5
H23A C23 H23C 109.5
H23B C23 H23C 109.5
C22 C24 H24A 109.5
C22 C24 H24B 109.5
H24A C24 H24B 109.5
C22 C24 H24C 109.5
H24A C24 H24C 109.5
H24B C24 H24C 109.5
O7 C25 N3 123.13(19)
O7 C25 C26 120.05(17)
N3 C25 C26 116.68(17)
N4 C26 C25 109.30(16)
N4 C26 C27 110.16(15)
C25 C26 C27 108.08(16)
N4 C26 H26 109.8
C25 C26 H26 109.8
C27 C26 H26 109.8
C28 C27 C26 111.66(17)
C28 C27 H27A 109.3
C26 C27 H27A 109.3
C28 C27 H27B 109.3
C26 C27 H27B 109.3
H27A C27 H27B 107.9
C29 C28 C33 118.8(2)
C29 C28 C27 120.71(17)
C33 C28 C27 120.5(2)
C30 C29 C28 121.10(19)
C30 C29 H29 119.5
C28 C29 H29 119.5
C29 C30 C31 119.8(2)
C29 C30 H30 120.1
C31 C30 H30 120.1
C32 C31 C30 119.5(2)
C32 C31 H31 120.2
C30 C31 H31 120.2
C31 C32 C33 121.1(2)
C31 C32 H32 119.4
C33 C32 H32 119.4
C32 C33 C28 119.6(2)
C32 C33 H33 120.2
C28 C33 H33 120.2
O8 C34 O9 122.2(3)
O8 C34 N4 124.3(2)
O9 C34 N4 112.5(2)
O8 C34 O9A 119.6(3)
O9 C34 O9A 28.1(2)
N4 C34 O9A 113.3(3)
O9 C35 C36 112.5(4)
O9 C35 H35A 109.1
C36 C35 H35A 109.1
O9 C35 H35B 109.1
C36 C35 H35B 109.1
H35A C35 H35B 107.8
C37 C36 C41 120.0
C37 C36 C35 122.4(3)
C41 C36 C35 117.5(3)
C38 C37 C36 120.0
C38 C37 H37 120.0
C36 C37 H37 120.0
C37 C38 C39 120.0
C37 C38 H38 120.0
C39 C38 H38 120.0
C40 C39 C38 120.0
C40 C39 H39 120.0
C38 C39 H39 120.0
C39 C40 C41 120.0
C39 C40 H40 120.0
C41 C40 H40 120.0
C40 C41 C36 120.0
C40 C41 H41 120.0
C36 C41 H41 120.0
C36A C35A O9A 110.6(6)
C36A C35A H35C 109.5
O9A C35A H35C 109.5
C36A C35A H35D 109.5
O9A C35A H35D 109.5
H35C C35A H35D 108.1
C37A C36A C41A 120.0
C37A C36A C35A 122.4(5)
C41A C36A C35A 117.4(5)
C38A C37A C36A 120.0
C38A C37A H37A 120.0
C36A C37A H37A 120.0
C39A C38A C37A 120.0
C39A C38A H38A 120.0
C37A C38A H38A 120.0
C40A C39A C38A 120.0
C40A C39A H39A 120.0
C38A C39A H39A 120.0
C39A C40A C41A 120.0
C39A C40A H40A 120.0
C41A C40A H40A 120.0
C40A C41A C36A 120.0
C40A C41A H41A 120.0
C36A C41A H41A 120.0
C9 N1 C3 125.27(19)
C9 N1 C6 123.0(2)
C3 N1 C6 111.69(17)
C18 N2 C10 122.81(18)
C18 N2 H1N 118(2)
C10 N2 H1N 119(2)
C25 N3 C19 125.68(17)
C25 N3 C22 123.55(18)
C19 N3 C22 110.65(15)
C34 N4 C26 126.87(19)
C34 N4 H2N 108(2)
C26 N4 H2N 125(2)
C1A O1 C2 130.6(9)
C1A O1 C1 22.3(10)
C2 O1 C1 111.3(4)
C4 O3 C6 108.9(2)
C22 O6 C20 108.38(17)
C34 O9 C35 113.5(3)
C34 O9A C35A 117.7(4)

loop_
_geom_bond_atom_site_label_1
_geom_bond_atom_site_label_2
_geom_bond_distance
C1 O1 1.551(8)
C1 H1A 0.9800
C1 H1B 0.9800
C1 H1C 0.9800
C1A O1 1.26(2)
C1A H1A1 0.9800
C1A H1A2 0.9800
C1A H1A3 0.9800
C2 O2 1.197(4)
C2 O1 1.337(4)
C2 C3 1.541(5)
C3 N1 1.457(3)
C3 C4 1.556(3)
C3 H3 1.0000
C4 O3 1.424(4)
C4 C5 1.505(4)
C4 H4 1.0000
C5 H5A 0.9800
C5 H5B 0.9800
C5 H5C 0.9800
C6 O3 1.436(3)
C6 N1 1.494(3)
C6 C7 1.516(4)
C6 C8 1.519(5)
C7 H7A 0.9800
C7 H7B 0.9800
C7 H7C 0.9800
C8 H8A 0.9800
C8 H8B 0.9800
C8 H8C 0.9800
C9 O4 1.231(3)
C9 N1 1.351(2)
C9 C10 1.531(3)
C10 N2 1.455(3)
C10 C11 1.541(3)
C10 H10 1.0000
C11 C12 1.504(3)
C11 H11A 0.9900
C11 H11B 0.9900
C12 C13 1.396(3)
C12 C17 1.397(3)
C13 C14 1.390(4)
C13 H13 0.9500
C14 C15 1.393(4)
C14 H14 0.9500
C15 C16 1.392(4)
C15 H15 0.9500
C16 C17 1.380(4)
C16 H16 0.9500
C17 H17 0.9500
C18 O5 1.227(3)
C18 N2 1.348(3)
C18 C19 1.527(3)
C19 N3 1.462(3)
C19 C20 1.550(3)
C19 H19 1.0000
C20 O6 1.428(3)
C20 C21 1.508(4)
C20 H20 1.0000
C21 H21A 0.9800
C21 H21B 0.9800
C21 H21C 0.9800
C22 O6 1.428(3)
C22 N3 1.496(3)
C22 C24 1.521(4)
C22 C23 1.524(3)
C23 H23A 0.9800
C23 H23B 0.9800
C23 H23C 0.9800
C24 H24A 0.9800
C24 H24B 0.9800
C24 H24C 0.9800
C25 O7 1.233(3)
C25 N3 1.352(3)
C25 C26 1.535(3)
C26 N4 1.451(2)
C26 C27 1.552(3)
C26 H26 1.0000
C27 C28 1.512(3)
C27 H27A 0.9900
C27 H27B 0.9900
C28 C29 1.391(3)
C28 C33 1.397(3)
C29 C30 1.386(3)
C29 H29 0.9500
C30 C31 1.393(4)
C30 H30 0.9500
C31 C32 1.372(4)
C31 H31 0.9500
C32 C33 1.395(4)
C32 H32 0.9500
C33 H33 0.9500
C34 O8 1.224(3)
C34 O9 1.318(4)
C34 N4 1.328(3)
C34 O9A 1.456(5)
C35 O9 1.445(5)
C35 C36 1.495(6)
C35 H35A 0.9900
C35 H35B 0.9900
C36 C37 1.3900
C36 C41 1.3900
C37 C38 1.3900
C37 H37 0.9500
C38 C39 1.3900
C38 H38 0.9500
C39 C40 1.3900
C39 H39 0.9500
C40 C41 1.3900
C40 H40 0.9500
C41 H41 0.9500
C35A C36A 1.471(10)
C35A O9A 1.489(8)
C35A H35C 0.9900
C35A H35D 0.9900
C36A C37A 1.3900
C36A C41A 1.3900
C37A C38A 1.3900
C37A H37A 0.9500
C38A C39A 1.3900
C38A H38A 0.9500
C39A C40A 1.3900
C39A H39A 0.9500
C40A C41A 1.3900
C40A H40A 0.9500
C41A H41A 0.9500
N2 H1N 0.88(4)
N4 H2N 0.85(3)

loop_
_geom_hbond_atom_site_label_D
_geom_hbond_atom_site_label_H
_geom_hbond_atom_site_label_A
_geom_hbond_distance_DH
_geom_hbond_distance_HA
_geom_hbond_distance_DA
_geom_hbond_angle_DHA
_geom_hbond_site_symmetry_A
N2 H1N O8 0.88(4) 1.89(4) 2.759(3) 170(3) 4_566
N4 H2N O4 0.85(3) 2.29(3) 3.066(2) 151(3) 4_666

loop_
_geom_torsion_atom_site_label_1
_geom_torsion_atom_site_label_2
_geom_torsion_atom_site_label_3
_geom_torsion_atom_site_label_4
_geom_torsion
O2 C2 C3 N1 23.3(3)
O1 C2 C3 N1 -158.03(19)
O2 C2 C3 C4 -89.6(3)
O1 C2 C3 C4 89.0(3)
N1 C3 C4 O3 22.3(3)
C2 C3 C4 O3 142.7(2)
N1 C3 C4 C5 142.6(3)
C2 C3 C4 C5 -97.0(4)
O4 C9 C10 N2 61.4(3)
N1 C9 C10 N2 -121.4(2)
O4 C9 C10 C11 -59.1(3)
N1 C9 C10 C11 118.1(2)
N2 C10 C11 C12 179.13(18)
C9 C10 C11 C12 -62.5(2)
C10 C11 C12 C13 -57.2(3)
C10 C11 C12 C17 124.6(2)
C17 C12 C13 C14 0.3(4)
C11 C12 C13 C14 -178.0(2)
C12 C13 C14 C15 0.9(4)
C13 C14 C15 C16 -1.0(5)
C14 C15 C16 C17 -0.1(4)
C15 C16 C17 C12 1.4(4)
C13 C12 C17 C16 -1.5(4)
C11 C12 C17 C16 176.8(2)
O5 C18 C19 N3 30.4(2)
N2 C18 C19 N3 -151.30(16)
O5 C18 C19 C20 -82.4(2)
N2 C18 C19 C20 95.83(19)
N3 C19 C20 O6 23.4(2)
C18 C19 C20 O6 143.51(18)
N3 C19 C20 C21 143.0(2)
C18 C19 C20 C21 -96.9(3)
O7 C25 C26 N4 27.2(3)
N3 C25 C26 N4 -157.11(18)
O7 C25 C26 C27 -92.7(2)
N3 C25 C26 C27 83.0(2)
N4 C26 C27 C28 62.3(2)
C25 C26 C27 C28 -178.36(16)
C26 C27 C28 C29 71.9(3)
C26 C27 C28 C33 -108.4(2)
C33 C28 C29 C30 -0.9(4)
C27 C28 C29 C30 178.8(2)
C28 C29 C30 C31 -0.7(4)
C29 C30 C31 C32 1.2(5)
C30 C31 C32 C33 -0.1(5)
C31 C32 C33 C28 -1.5(5)
C29 C28 C33 C32 2.0(4)
C27 C28 C33 C32 -177.7(2)
O9 C35 C36 C37 16.8(5)
O9 C35 C36 C41 -166.3(3)
C41 C36 C37 C38 0.0
C35 C36 C37 C38 176.8(4)
C36 C37 C38 C39 0.0
C37 C38 C39 C40 0.0
C38 C39 C40 C41 0.0
C39 C40 C41 C36 0.0
C37 C36 C41 C40 0.0
C35 C36 C41 C40 -176.9(4)
O9A C35A C36A C37A 24.9(7)
O9A C35A C36A C41A -160.4(4)
C41A C36A C37A C38A 0.0
C35A C36A C37A C38A 174.6(6)
C36A C37A C38A C39A 0.0
C37A C38A C39A C40A 0.0
C38A C39A C40A C41A 0.0
C39A C40A C41A C36A 0.0
C37A C36A C41A C40A 0.0
C35A C36A C41A C40A -174.8(6)
O4 C9 N1 C3 -171.6(2)
C10 C9 N1 C3 11.2(3)
O4 C9 N1 C6 6.6(4)
C10 C9 N1 C6 -170.6(2)
C2 C3 N1 C9 58.5(3)
C4 C3 N1 C9 176.4(2)
C2 C3 N1 C6 -119.9(2)
C4 C3 N1 C6 -2.0(3)
O3 C6 N1 C9 162.9(2)
C7 C6 N1 C9 -78.7(3)
C8 C6 N1 C9 49.3(3)
O3 C6 N1 C3 -18.6(3)
C7 C6 N1 C3 99.7(3)
C8 C6 N1 C3 -132.2(3)
O5 C18 N2 C10 2.4(3)
C19 C18 N2 C10 -175.75(15)
C9 C10 N2 C18 130.48(18)
C11 C10 N2 C18 -110.9(2)
O7 C25 N3 C19 -171.35(19)
C26 C25 N3 C19 13.1(3)
O7 C25 N3 C22 4.2(3)
C26 C25 N3 C22 -171.37(18)
C18 C19 N3 C25 55.9(2)
C20 C19 N3 C25 172.97(19)
C18 C19 N3 C22 -120.20(17)
C20 C19 N3 C22 -3.1(2)
O6 C22 N3 C25 165.66(19)
C24 C22 N3 C25 51.9(3)
C23 C22 N3 C25 -76.2(3)
O6 C22 N3 C19 -18.2(2)
C24 C22 N3 C19 -132.0(2)
C23 C22 N3 C19 100.0(2)
O8 C34 N4 C26 176.7(2)
O9 C34 N4 C26 8.1(4)
O9A C34 N4 C26 -22.4(4)
C25 C26 N4 C34 131.8(2)
C27 C26 N4 C34 -109.6(2)
O2 C2 O1 C1A -11.7(14)
C3 C2 O1 C1A 169.7(13)
O2 C2 O1 C1 1.5(5)
C3 C2 O1 C1 -177.1(4)
C5 C4 O3 C6 -159.1(2)
C3 C4 O3 C6 -36.4(3)
N1 C6 O3 C4 34.0(3)
C7 C6 O3 C4 -83.8(3)
C8 C6 O3 C4 152.4(2)
N3 C22 O6 C20 34.4(2)
C24 C22 O6 C20 153.17(18)
C23 C22 O6 C20 -83.3(2)
C21 C20 O6 C22 -159.83(17)
C19 C20 O6 C22 -37.2(2)
O8 C34 O9 C35 10.0(5)
N4 C34 O9 C35 178.8(3)
O9A C34 O9 C35 -83.5(6)
C36 C35 O9 C34 79.3(4)
O8 C34 O9A C35A -7.5(7)
O9 C34 O9A C35A 96.1(8)
N4 C34 O9A C35A -169.5(5)
C36A C35A O9A C34 108.9(5)
